data_2232064
loop_
_publ_author_name
'\<St\<epni\<cka, Petr'
'Schulz, Ji\<r\'i'
'C\'isa\<rov\'a, Ivana'

_publ_section_title
;
 Tri-\m-chlorido-bis[(\h^6^-hexamethylbenzene)ruthenium(II)]
 tetrachloridoferrate(III)
;
_journal_coeditor_code SU2311
_journal_issue 10
_journal_name_full 'Acta Crystallographica Section E'
_journal_page_first m1363
_journal_page_last m1364
_journal_paper_doi 10.1107/S160053681103621X
_journal_volume 67
_journal_year 2011
_chemical_formula_iupac '[Ru2 Cl3 (C12 H18)2] [Cl4 Fe]'
_chemical_formula_moiety 'C24 H36 Cl3 Ru2 +, Cl4 Fe -'
_chemical_formula_sum 'C24 H36 Cl7 Fe Ru2'
_chemical_formula_weight 830.67
_chemical_name_systematic
;
Tri-\m-chloridobis[(\h^6^-hexamethylbenzene)ruthenium(II)]
tetrachloridoferrate(III)
;
_space_group_IT_number 2
_space_group_name_Hall '-P 1'
_symmetry_cell_setting triclinic
_symmetry_space_group_name_Hall '-P 1'
_symmetry_space_group_name_H-M 'P -1'
_atom_sites_solution_hydrogens geom
_atom_sites_solution_primary direct
_atom_sites_solution_secondary difmap
_audit_creation_method SHELXL-97
_cell_angle_alpha 106.5767(12)
_cell_angle_beta 90.4341(9)
_cell_angle_gamma 99.7915(12)
_cell_formula_units_Z 2
_cell_length_a 8.4490(2)
_cell_length_b 12.8352(2)
_cell_length_c 14.6752(4)
_cell_measurement_reflns_used 15369
_cell_measurement_temperature 150(2)
_cell_measurement_theta_max 27.48
_cell_measurement_theta_min 1.00
_cell_volume 1500.43(6)
_computing_cell_refinement 'HKL SCALEPACK (Otwinowski & Minor, 1997)'
_computing_data_collection 'COLLECT (Nonius, 2000)'
_computing_data_reduction 'HKL DENZO and SCALEPACK (Otwinowski & Minor, 1997)'
_computing_molecular_graphics 'PLATON (Spek, 2009)'
_computing_publication_material 'SHELXL97 (Sheldrick, 2008) and PLATON (Spek, 2009)'
_computing_structure_refinement 'SHELXL97 (Sheldrick, 2008)'
_computing_structure_solution 'SIR97 (Altomare <i>et al.</i>, 1999)'
_diffrn_ambient_temperature 150(2)
_diffrn_detector_area_resol_mean 9.091
_diffrn_measured_fraction_theta_full 0.998
_diffrn_measured_fraction_theta_max 0.998
_diffrn_measurement_device_type 'Nonius KappaCCD'
_diffrn_measurement_method '\w and \p scans to fill the Ewald sphere'
_diffrn_radiation_monochromator 'horizontally mounted graphite crystal'
_diffrn_radiation_source 'fine-focus sealed tube'
_diffrn_radiation_type MoK\a
_diffrn_radiation_wavelength 0.71073
_diffrn_reflns_av_R_equivalents 0.0357
_diffrn_reflns_av_sigmaI/netI 0.0288
_diffrn_reflns_limit_h_max 10
_diffrn_reflns_limit_h_min -10
_diffrn_reflns_limit_k_max 16
_diffrn_reflns_limit_k_min -16
_diffrn_reflns_limit_l_max 19
_diffrn_reflns_limit_l_min -19
_diffrn_reflns_number 27082
_diffrn_reflns_theta_full 27.54
_diffrn_reflns_theta_max 27.54
_diffrn_reflns_theta_min 1.45
_diffrn_standards_number 0
_exptl_absorpt_coefficient_mu 2.108
_exptl_absorpt_correction_T_max 0.855
_exptl_absorpt_correction_T_min 0.529
_exptl_absorpt_correction_type gaussian
_exptl_absorpt_process_details
;
(Reference? year?)
;
_exptl_crystal_colour red
_exptl_crystal_density_diffrn 1.839
_exptl_crystal_density_method 'not measured'
_exptl_crystal_description plate
_exptl_crystal_F_000 826
_exptl_crystal_size_max 0.30
_exptl_crystal_size_mid 0.20
_exptl_crystal_size_min 0.08
_refine_diff_density_max 0.468
_refine_diff_density_min -0.683
_refine_ls_extinction_method none
_refine_ls_goodness_of_fit_ref 1.080
_refine_ls_hydrogen_treatment constr
_refine_ls_matrix_type full
_refine_ls_number_parameters 319
_refine_ls_number_reflns 6900
_refine_ls_number_restraints 0
_refine_ls_restrained_S_all 1.080
_refine_ls_R_factor_all 0.0306
_refine_ls_R_factor_gt 0.0255
_refine_ls_shift/su_max 0.001
_refine_ls_shift/su_mean 0.000
_refine_ls_structure_factor_coef Fsqd
_refine_ls_weighting_details 'calc w=1/[\s^2^(Fo^2^)+(0.0211P)^2^+1.9353P] where P=(Fo^2^+2Fc^2^)/3'
_refine_ls_weighting_scheme calc
_refine_ls_wR_factor_gt 0.0579
_refine_ls_wR_factor_ref 0.0607
_reflns_number_gt 6172
_reflns_number_total 6900
_reflns_threshold_expression I>2sigma(I)
_cod_data_source_file su2311.cif
_cod_data_source_block I
_cod_database_code 2232064
_cod_database_fobs_code 2232064

loop_
_symmetry_equiv_pos_as_xyz
'x, y, z'
'-x, -y, -z'

loop_
_atom_site_type_symbol
_atom_site_label
_atom_site_fract_x
_atom_site_fract_y
_atom_site_fract_z
_atom_site_U_iso_or_equiv
_atom_site_adp_type
_atom_site_calc_flag
_atom_site_refinement_flags
_atom_site_occupancy
_atom_site_symmetry_multiplicity
Ru Ru1 0.02214(2) 0.229351(15) 0.359389(13) 0.01330(5) Uani d . 1 1
Ru Ru2 -0.10556(2) 0.289505(14) 0.172745(13) 0.01278(5) Uani d . 1 1
Cl Cl1 0.01161(7) 0.13405(5) 0.18933(4) 0.02091(12) Uani d . 1 1
Cl Cl3 -0.23873(7) 0.26089(5) 0.31265(4) 0.02071(12) Uani d . 1 1
Cl Cl2 0.11067(7) 0.38573(5) 0.29639(4) 0.01942(12) Uani d . 1 1
C C1 -0.0309(3) 0.2545(2) 0.50855(17) 0.0179(5) Uani d . 1 1
C C2 0.1257(3) 0.3123(2) 0.50368(17) 0.0179(5) Uani d . 1 1
C C3 0.2415(3) 0.2553(2) 0.44795(17) 0.0175(5) Uani d . 1 1
C C4 0.1993(3) 0.1418(2) 0.39726(18) 0.0186(5) Uani d . 1 1
C C5 0.0393(3) 0.08221(19) 0.40182(18) 0.0185(5) Uani d . 1 1
C C6 -0.0745(3) 0.1384(2) 0.45724(17) 0.0175(5) Uani d . 1 1
C C7 -0.1569(3) 0.3129(2) 0.5627(2) 0.0252(6) Uani d . 1 1
H H7A -0.1180 0.3911 0.5822 0.030 Uiso calc R 1 1
H H7B -0.1795 0.2881 0.6179 0.030 Uiso calc R 1 1
H H7C -0.2535 0.2965 0.5225 0.030 Uiso calc R 1 1
C C8 0.1739(3) 0.4348(2) 0.5527(2) 0.0272(6) Uani d . 1 1
H H8A 0.0814 0.4640 0.5790 0.033 Uiso calc R 1 1
H H8B 0.2166 0.4717 0.5074 0.033 Uiso calc R 1 1
H H8C 0.2544 0.4466 0.6029 0.033 Uiso calc R 1 1
C C9 0.4059(3) 0.3199(2) 0.4407(2) 0.0280(6) Uani d . 1 1
H H9A 0.4670 0.2723 0.3982 0.034 Uiso calc R 1 1
H H9B 0.4611 0.3479 0.5026 0.034 Uiso calc R 1 1
H H9C 0.3940 0.3804 0.4166 0.034 Uiso calc R 1 1
C C10 0.3173(3) 0.0828(2) 0.3344(2) 0.0282(6) Uani d . 1 1
H H10A 0.3854 0.1340 0.3087 0.034 Uiso calc R 1 1
H H10B 0.2593 0.0238 0.2832 0.034 Uiso calc R 1 1
H H10C 0.3819 0.0531 0.3713 0.034 Uiso calc R 1 1
C C11 -0.0095(3) -0.0368(2) 0.3438(2) 0.0270(6) Uani d . 1 1
H H11A -0.0604 -0.0791 0.3834 0.032 Uiso calc R 1 1
H H11B 0.0843 -0.0655 0.3190 0.032 Uiso calc R 1 1
H H11C -0.0832 -0.0418 0.2920 0.032 Uiso calc R 1 1
C C12 -0.2441(3) 0.0774(2) 0.4589(2) 0.0266(6) Uani d . 1 1
H H12A -0.2956 0.0551 0.3961 0.032 Uiso calc R 1 1
H H12B -0.3039 0.1252 0.5020 0.032 Uiso calc R 1 1
H H12C -0.2402 0.0133 0.4795 0.032 Uiso calc R 1 1
C C21 -0.2956(3) 0.3670(2) 0.13151(18) 0.0178(5) Uani d . 1 1
C C22 -0.1436(3) 0.43297(19) 0.12874(17) 0.0167(5) Uani d . 1 1
C C23 -0.0186(3) 0.38344(19) 0.07579(17) 0.0161(5) Uani d . 1 1
C C24 -0.0481(3) 0.2687(2) 0.02469(17) 0.0179(5) Uani d . 1 1
C C25 -0.2022(3) 0.2026(2) 0.02849(17) 0.0186(5) Uani d . 1 1
C C26 -0.3243(3) 0.2508(2) 0.08142(18) 0.0183(5) Uani d . 1 1
C C27 -0.4253(3) 0.4163(2) 0.1900(2) 0.0247(6) Uani d . 1 1
H H27A -0.3818 0.4901 0.2281 0.030 Uiso calc R 1 1
H H27B -0.4642 0.3720 0.2308 0.030 Uiso calc R 1 1
H H27C -0.5123 0.4180 0.1483 0.030 Uiso calc R 1 1
C C28 -0.1085(3) 0.5541(2) 0.1839(2) 0.0255(6) Uani d . 1 1
H H28A -0.1997 0.5734 0.2192 0.031 Uiso calc R 1 1
H H28B -0.0872 0.5976 0.1405 0.031 Uiso calc R 1 1
H H28C -0.0162 0.5683 0.2271 0.031 Uiso calc R 1 1
C C29 0.1449(3) 0.4543(2) 0.07921(19) 0.0234(5) Uani d . 1 1
H H29A 0.2174 0.4095 0.0445 0.028 Uiso calc R 1 1
H H29B 0.1857 0.4862 0.1443 0.028 Uiso calc R 1 1
H H29C 0.1356 0.5120 0.0511 0.028 Uiso calc R 1 1
C C30 0.0826(3) 0.2148(2) -0.0284(2) 0.0266(6) Uani d . 1 1
H H30A 0.1836 0.2649 -0.0119 0.032 Uiso calc R 1 1
H H30B 0.0580 0.1964 -0.0957 0.032 Uiso calc R 1 1
H H30C 0.0895 0.1487 -0.0115 0.032 Uiso calc R 1 1
C C31 -0.2325(3) 0.0799(2) -0.0213(2) 0.0283(6) Uani d . 1 1
H H31A -0.2678 0.0403 0.0235 0.034 Uiso calc R 1 1
H H31B -0.1349 0.0585 -0.0472 0.034 Uiso calc R 1 1
H H31C -0.3141 0.0629 -0.0718 0.034 Uiso calc R 1 1
C C32 -0.4824(3) 0.1789(2) 0.0883(2) 0.0275(6) Uani d . 1 1
H H32A -0.5410 0.1538 0.0274 0.033 Uiso calc R 1 1
H H32B -0.5445 0.2209 0.1347 0.033 Uiso calc R 1 1
H H32C -0.4623 0.1163 0.1070 0.033 Uiso calc R 1 1
Fe Fe1 0.49209(4) 0.77416(3) 0.20266(3) 0.01901(8) Uani d . 1 1
Cl Cl4 0.52218(8) 0.63784(5) 0.07833(5) 0.02709(14) Uani d . 1 1
Cl Cl5 0.58902(10) 0.75020(7) 0.33345(6) 0.03875(18) Uani d . 1 1
Cl Cl6 0.23261(7) 0.77493(5) 0.21100(5) 0.02774(14) Uani d . 1 1
Cl Cl7 0.61347(8) 0.93196(5) 0.18546(5) 0.02927(15) Uani d . 1 1

loop_
_atom_site_aniso_label
_atom_site_aniso_U_11
_atom_site_aniso_U_22
_atom_site_aniso_U_33
_atom_site_aniso_U_12
_atom_site_aniso_U_13
_atom_site_aniso_U_23
Ru1 0.01313(9) 0.01651(10) 0.01132(10) 0.00389(7) 0.00058(7) 0.00500(7)
Ru2 0.01294(9) 0.01399(9) 0.01185(10) 0.00173(7) -0.00050(7) 0.00489(7)
Cl1 0.0317(3) 0.0190(3) 0.0137(3) 0.0112(2) 0.0000(2) 0.0036(2)
Cl3 0.0141(3) 0.0338(3) 0.0193(3) 0.0068(2) 0.0028(2) 0.0143(3)
Cl2 0.0202(3) 0.0195(3) 0.0176(3) -0.0020(2) -0.0041(2) 0.0072(2)
C1 0.0208(12) 0.0257(12) 0.0089(11) 0.0062(9) 0.0010(9) 0.0065(9)
C2 0.0189(11) 0.0252(12) 0.0102(11) 0.0042(9) -0.0023(9) 0.0061(9)
C3 0.0134(11) 0.0278(13) 0.0139(12) 0.0045(9) -0.0019(9) 0.0096(10)
C4 0.0175(11) 0.0239(12) 0.0186(13) 0.0086(9) -0.0015(9) 0.0099(10)
C5 0.0216(12) 0.0192(12) 0.0183(13) 0.0055(9) -0.0022(10) 0.0104(10)
C6 0.0179(11) 0.0237(12) 0.0143(12) 0.0032(9) 0.0007(9) 0.0115(10)
C7 0.0253(13) 0.0303(14) 0.0210(14) 0.0077(11) 0.0063(11) 0.0074(11)
C8 0.0288(14) 0.0265(13) 0.0211(14) -0.0001(11) -0.0018(11) 0.0016(11)
C9 0.0179(12) 0.0354(15) 0.0296(16) 0.0017(11) 0.0012(11) 0.0097(12)
C10 0.0257(13) 0.0318(15) 0.0306(16) 0.0131(11) 0.0054(12) 0.0098(12)
C11 0.0291(14) 0.0227(13) 0.0293(15) 0.0066(10) -0.0017(11) 0.0069(11)
C12 0.0212(13) 0.0326(14) 0.0279(15) 0.0016(11) 0.0035(11) 0.0137(12)
C21 0.0163(11) 0.0231(12) 0.0179(13) 0.0059(9) -0.0031(9) 0.0111(10)
C22 0.0211(11) 0.0167(11) 0.0161(12) 0.0047(9) -0.0025(9) 0.0099(9)
C23 0.0183(11) 0.0203(11) 0.0127(12) 0.0023(9) -0.0007(9) 0.0102(9)
C24 0.0217(12) 0.0219(12) 0.0112(12) 0.0042(9) 0.0002(9) 0.0062(9)
C25 0.0227(12) 0.0196(12) 0.0125(12) 0.0014(9) -0.0037(9) 0.0044(9)
C26 0.0159(11) 0.0231(12) 0.0163(12) 0.0002(9) -0.0063(9) 0.0084(10)
C27 0.0201(12) 0.0295(14) 0.0279(15) 0.0090(10) 0.0028(11) 0.0107(11)
C28 0.0290(14) 0.0189(12) 0.0282(15) 0.0042(10) 0.0005(11) 0.0063(11)
C29 0.0211(12) 0.0256(13) 0.0226(14) -0.0012(10) 0.0017(10) 0.0085(11)
C30 0.0292(14) 0.0290(14) 0.0218(14) 0.0088(11) 0.0056(11) 0.0054(11)
C31 0.0340(15) 0.0187(12) 0.0270(15) -0.0003(11) -0.0047(12) 0.0018(11)
C32 0.0206(12) 0.0299(14) 0.0307(16) -0.0043(10) -0.0035(11) 0.0121(12)
Fe1 0.02005(17) 0.01886(17) 0.01832(19) 0.00242(13) 0.00093(14) 0.00633(14)
Cl4 0.0285(3) 0.0239(3) 0.0266(4) 0.0058(2) 0.0066(3) 0.0030(3)
Cl5 0.0465(4) 0.0444(4) 0.0288(4) 0.0040(3) -0.0083(3) 0.0188(3)
Cl6 0.0224(3) 0.0257(3) 0.0344(4) 0.0054(2) 0.0061(3) 0.0068(3)
Cl7 0.0307(3) 0.0235(3) 0.0331(4) -0.0034(3) -0.0018(3) 0.0121(3)

loop_
_atom_type_symbol
_atom_type_description
_atom_type_scat_dispersion_real
_atom_type_scat_dispersion_imag
_atom_type_scat_source
C C 0.0033 0.0016 'International Tables Vol C Tables 4.2.6.8 and 6.1.1.4'
H H 0.0000 0.0000 'International Tables Vol C Tables 4.2.6.8 and 6.1.1.4'
Cl Cl 0.1484 0.1585 'International Tables Vol C Tables 4.2.6.8 and 6.1.1.4'
Fe Fe 0.3463 0.8444 'International Tables Vol C Tables 4.2.6.8 and 6.1.1.4'
Ru Ru -1.2594 0.8363 'International Tables Vol C Tables 4.2.6.8 and 6.1.1.4'

loop_
_geom_angle_atom_site_label_1
_geom_angle_atom_site_label_2
_geom_angle_atom_site_label_3
_geom_angle
C4 Ru1 C5 38.86(9)
C4 Ru1 C6 69.45(9)
C5 Ru1 C6 38.09(9)
C4 Ru1 C3 37.96(9)
C5 Ru1 C3 69.40(9)
C6 Ru1 C3 81.96(9)
C4 Ru1 C2 69.41(9)
C5 Ru1 C2 82.33(9)
C6 Ru1 C2 69.31(9)
C3 Ru1 C2 38.63(9)
C4 Ru1 C1 82.20(9)
C5 Ru1 C1 69.55(9)
C6 Ru1 C1 38.75(9)
C3 Ru1 C1 69.14(9)
C2 Ru1 C1 37.89(9)
C4 Ru1 Cl3 158.47(7)
C5 Ru1 Cl3 120.10(7)
C6 Ru1 Cl3 94.48(6)
C3 Ru1 Cl3 157.47(7)
C2 Ru1 Cl3 119.41(7)
C1 Ru1 Cl3 94.18(6)
C4 Ru1 Cl1 94.63(7)
C5 Ru1 Cl1 94.10(7)
C6 Ru1 Cl1 119.50(7)
C3 Ru1 Cl1 120.52(7)
C2 Ru1 Cl1 158.63(7)
C1 Ru1 Cl1 157.61(7)
Cl3 Ru1 Cl1 80.63(2)
C4 Ru1 Cl2 119.53(7)
C5 Ru1 Cl2 157.44(7)
C6 Ru1 Cl2 159.55(7)
C3 Ru1 Cl2 95.09(6)
C2 Ru1 Cl2 95.77(7)
C1 Ru1 Cl2 121.39(7)
Cl3 Ru1 Cl2 80.48(2)
Cl1 Ru1 Cl2 79.48(2)
C25 Ru2 C23 69.46(9)
C25 Ru2 C26 38.05(9)
C23 Ru2 C26 82.24(9)
C25 Ru2 C24 38.62(9)
C23 Ru2 C24 38.27(9)
C26 Ru2 C24 69.40(9)
C25 Ru2 C22 81.91(9)
C23 Ru2 C22 38.67(9)
C26 Ru2 C22 69.11(9)
C24 Ru2 C22 69.42(9)
C25 Ru2 C21 69.14(9)
C23 Ru2 C21 69.28(9)
C26 Ru2 C21 38.50(9)
C24 Ru2 C21 82.06(9)
C22 Ru2 C21 37.84(9)
C25 Ru2 Cl3 122.69(7)
C23 Ru2 Cl3 154.96(7)
C26 Ru2 Cl3 95.76(7)
C24 Ru2 Cl3 161.03(6)
C22 Ru2 Cl3 117.41(7)
C21 Ru2 Cl3 93.62(7)
C25 Ru2 Cl1 93.22(7)
C23 Ru2 Cl1 122.67(7)
C26 Ru2 Cl1 117.14(7)
C24 Ru2 Cl1 95.47(6)
C22 Ru2 Cl1 161.18(7)
C21 Ru2 Cl1 154.69(7)
Cl3 Ru2 Cl1 80.53(2)
C25 Ru2 Cl2 154.68(7)
C23 Ru2 Cl2 94.21(6)
C26 Ru2 Cl2 162.53(7)
C24 Ru2 Cl2 117.47(6)
C22 Ru2 Cl2 97.49(6)
C21 Ru2 Cl2 124.36(7)
Cl3 Ru2 Cl2 80.21(2)
Cl1 Ru2 Cl2 79.19(2)
Ru1 Cl1 Ru2 84.181(19)
Ru1 Cl3 Ru2 84.372(19)
Ru1 Cl2 Ru2 83.559(18)
C2 C1 C6 119.9(2)
C2 C1 C7 121.2(2)
C6 C1 C7 118.8(2)
C2 C1 Ru1 71.00(14)
C6 C1 Ru1 70.48(13)
C7 C1 Ru1 128.64(17)
C1 C2 C3 119.9(2)
C1 C2 C8 121.6(2)
C3 C2 C8 118.4(2)
C1 C2 Ru1 71.11(13)
C3 C2 Ru1 70.61(13)
C8 C2 Ru1 128.84(17)
C4 C3 C2 120.4(2)
C4 C3 C9 120.6(2)
C2 C3 C9 118.9(2)
C4 C3 Ru1 70.90(13)
C2 C3 Ru1 70.76(13)
C9 C3 Ru1 128.73(18)
C3 C4 C5 120.0(2)
C3 C4 C10 120.7(2)
C5 C4 C10 119.3(2)
C3 C4 Ru1 71.15(13)
C5 C4 Ru1 70.65(13)
C10 C4 Ru1 128.39(18)
C6 C5 C4 119.6(2)
C6 C5 C11 120.1(2)
C4 C5 C11 120.2(2)
C6 C5 Ru1 70.98(13)
C4 C5 Ru1 70.49(13)
C11 C5 Ru1 127.97(18)
C5 C6 C1 120.2(2)
C5 C6 C12 119.7(2)
C1 C6 C12 120.1(2)
C5 C6 Ru1 70.93(13)
C1 C6 Ru1 70.77(13)
C12 C6 Ru1 128.84(17)
C1 C7 H7A 109.5
C1 C7 H7B 109.5
H7A C7 H7B 109.5
C1 C7 H7C 109.5
H7A C7 H7C 109.5
H7B C7 H7C 109.5
C2 C8 H8A 109.5
C2 C8 H8B 109.5
H8A C8 H8B 109.5
C2 C8 H8C 109.5
H8A C8 H8C 109.5
H8B C8 H8C 109.5
C3 C9 H9A 109.5
C3 C9 H9B 109.5
H9A C9 H9B 109.5
C3 C9 H9C 109.5
H9A C9 H9C 109.5
H9B C9 H9C 109.5
C4 C10 H10A 109.5
C4 C10 H10B 109.5
H10A C10 H10B 109.5
C4 C10 H10C 109.5
H10A C10 H10C 109.5
H10B C10 H10C 109.5
C5 C11 H11A 109.5
C5 C11 H11B 109.5
H11A C11 H11B 109.5
C5 C11 H11C 109.5
H11A C11 H11C 109.5
H11B C11 H11C 109.5
C6 C12 H12A 109.5
C6 C12 H12B 109.5
H12A C12 H12B 109.5
C6 C12 H12C 109.5
H12A C12 H12C 109.5
H12B C12 H12C 109.5
C22 C21 C26 119.8(2)
C22 C21 C27 120.8(2)
C26 C21 C27 119.4(2)
C22 C21 Ru2 70.92(13)
C26 C21 Ru2 70.08(13)
C27 C21 Ru2 129.35(17)
C21 C22 C23 120.0(2)
C21 C22 C28 120.7(2)
C23 C22 C28 119.2(2)
C21 C22 Ru2 71.24(13)
C23 C22 Ru2 70.00(12)
C28 C22 Ru2 129.46(17)
C24 C23 C22 120.2(2)
C24 C23 C29 121.1(2)
C22 C23 C29 118.7(2)
C24 C23 Ru2 71.26(13)
C22 C23 Ru2 71.32(13)
C29 C23 Ru2 127.77(17)
C23 C24 C25 119.3(2)
C23 C24 C30 120.9(2)
C25 C24 C30 119.7(2)
C23 C24 Ru2 70.46(13)
C25 C24 Ru2 70.27(14)
C30 C24 Ru2 128.70(18)
C26 C25 C24 120.6(2)
C26 C25 C31 119.5(2)
C24 C25 C31 119.9(2)
C26 C25 Ru2 71.15(13)
C24 C25 Ru2 71.11(13)
C31 C25 Ru2 128.74(18)
C25 C26 C21 120.1(2)
C25 C26 C32 119.7(2)
C21 C26 C32 120.1(2)
C25 C26 Ru2 70.80(13)
C21 C26 Ru2 71.42(13)
C32 C26 Ru2 128.38(18)
C21 C27 H27A 109.5
C21 C27 H27B 109.5
H27A C27 H27B 109.5
C21 C27 H27C 109.5
H27A C27 H27C 109.5
H27B C27 H27C 109.5
C22 C28 H28A 109.5
C22 C28 H28B 109.5
H28A C28 H28B 109.5
C22 C28 H28C 109.5
H28A C28 H28C 109.5
H28B C28 H28C 109.5
C23 C29 H29A 109.5
C23 C29 H29B 109.5
H29A C29 H29B 109.5
C23 C29 H29C 109.5
H29A C29 H29C 109.5
H29B C29 H29C 109.5
C24 C30 H30A 109.5
C24 C30 H30B 109.5
H30A C30 H30B 109.5
C24 C30 H30C 109.5
H30A C30 H30C 109.5
H30B C30 H30C 109.5
C25 C31 H31A 109.5
C25 C31 H31B 109.5
H31A C31 H31B 109.5
C25 C31 H31C 109.5
H31A C31 H31C 109.5
H31B C31 H31C 109.5
C26 C32 H32A 109.5
C26 C32 H32B 109.5
H32A C32 H32B 109.5
C26 C32 H32C 109.5
H32A C32 H32C 109.5
H32B C32 H32C 109.5
Cl4 Fe1 Cl7 110.26(3)
Cl4 Fe1 Cl6 107.10(3)
Cl7 Fe1 Cl6 109.15(3)
Cl4 Fe1 Cl5 110.56(3)
Cl7 Fe1 Cl5 109.87(3)
Cl6 Fe1 Cl5 109.85(3)

loop_
_geom_bond_atom_site_label_1
_geom_bond_atom_site_label_2
_geom_bond_distance
Ru1 C4 2.175(2)
Ru1 C5 2.177(2)
Ru1 C6 2.177(2)
Ru1 C3 2.178(2)
Ru1 C2 2.180(2)
Ru1 C1 2.181(2)
Ru1 Cl3 2.4354(6)
Ru1 Cl1 2.4393(6)
Ru1 Cl2 2.4498(6)
Ru2 C25 2.170(2)
Ru2 C23 2.171(2)
Ru2 C26 2.175(2)
Ru2 C24 2.181(2)
Ru2 C22 2.188(2)
Ru2 C21 2.192(2)
Ru2 Cl3 2.4374(6)
Ru2 Cl1 2.4425(6)
Ru2 Cl2 2.4616(6)
C1 C2 1.416(3)
C1 C6 1.446(3)
C1 C7 1.507(3)
C2 C3 1.441(3)
C2 C8 1.513(3)
C3 C4 1.415(3)
C3 C9 1.513(3)
C4 C5 1.448(3)
C4 C10 1.513(4)
C5 C6 1.421(3)
C5 C11 1.506(3)
C6 C12 1.515(3)
C7 H7A 0.9600
C7 H7B 0.9600
C7 H7C 0.9600
C8 H8A 0.9600
C8 H8B 0.9600
C8 H8C 0.9600
C9 H9A 0.9600
C9 H9B 0.9600
C9 H9C 0.9600
C10 H10A 0.9600
C10 H10B 0.9600
C10 H10C 0.9600
C11 H11A 0.9600
C11 H11B 0.9600
C11 H11C 0.9600
C12 H12A 0.9600
C12 H12B 0.9600
C12 H12C 0.9600
C21 C22 1.420(3)
C21 C26 1.440(3)
C21 C27 1.509(3)
C22 C23 1.443(3)
C22 C28 1.511(3)
C23 C24 1.427(3)
C23 C29 1.511(3)
C24 C25 1.439(3)
C24 C30 1.507(3)
C25 C26 1.416(4)
C25 C31 1.512(3)
C26 C32 1.511(3)
C27 H27A 0.9600
C27 H27B 0.9600
C27 H27C 0.9600
C28 H28A 0.9600
C28 H28B 0.9600
C28 H28C 0.9600
C29 H29A 0.9600
C29 H29B 0.9600
C29 H29C 0.9600
C30 H30A 0.9600
C30 H30B 0.9600
C30 H30C 0.9600
C31 H31A 0.9600
C31 H31B 0.9600
C31 H31C 0.9600
C32 H32A 0.9600
C32 H32B 0.9600
C32 H32C 0.9600
Fe1 Cl4 2.1891(7)
Fe1 Cl7 2.1925(7)
Fe1 Cl6 2.1982(7)
Fe1 Cl5 2.2018(8)

loop_
_geom_hbond_atom_site_label_D
_geom_hbond_atom_site_label_H
_geom_hbond_atom_site_label_A
_geom_hbond_site_symmetry_A
_geom_hbond_distance_DH
_geom_hbond_distance_HA
_geom_hbond_distance_DA
_geom_hbond_angle_DHA
_geom_hbond_publ_flag
C9 H9A Cl3 1_655 0.96 2.80 3.629(3) 145 yes
C11 H11B Cl6 1_545 0.96 2.71 3.588(3) 153 yes

loop_
_geom_torsion_atom_site_label_1
_geom_torsion_atom_site_label_2
_geom_torsion_atom_site_label_3
_geom_torsion_atom_site_label_4
_geom_torsion
C4 Ru1 Cl1 Ru2 -161.28(7)
C5 Ru1 Cl1 Ru2 159.74(7)
C6 Ru1 Cl1 Ru2 129.75(7)
C3 Ru1 Cl1 Ru2 -131.80(7)
C2 Ru1 Cl1 Ru2 -120.87(18)
C1 Ru1 Cl1 Ru2 117.96(17)
Cl3 Ru1 Cl1 Ru2 39.886(19)
Cl2 Ru1 Cl1 Ru2 -42.073(19)
C25 Ru2 Cl1 Ru1 -162.48(7)
C23 Ru2 Cl1 Ru1 129.94(7)
C26 Ru2 Cl1 Ru1 -131.52(8)
C24 Ru2 Cl1 Ru1 158.85(6)
C22 Ru2 Cl1 Ru1 123.3(2)
C21 Ru2 Cl1 Ru1 -118.16(16)
Cl3 Ru2 Cl1 Ru1 -39.863(19)
Cl2 Ru2 Cl1 Ru1 41.875(19)
C4 Ru1 Cl3 Ru2 -118.72(19)
C5 Ru1 Cl3 Ru2 -129.29(8)
C6 Ru1 Cl3 Ru2 -159.16(7)
C3 Ru1 Cl3 Ru2 121.07(17)
C2 Ru1 Cl3 Ru2 132.10(7)
C1 Ru1 Cl3 Ru2 161.98(7)
Cl1 Ru1 Cl3 Ru2 -39.971(19)
Cl2 Ru1 Cl3 Ru2 40.820(19)
C25 Ru2 Cl3 Ru1 127.66(8)
C23 Ru2 Cl3 Ru1 -119.47(15)
C26 Ru2 Cl3 Ru1 156.54(7)
C24 Ru2 Cl3 Ru1 119.1(2)
C22 Ru2 Cl3 Ru1 -134.03(7)
C21 Ru2 Cl3 Ru1 -164.88(7)
Cl1 Ru2 Cl3 Ru1 39.923(19)
Cl2 Ru2 Cl3 Ru1 -40.624(19)
C4 Ru1 Cl2 Ru2 131.11(8)
C5 Ru1 Cl2 Ru2 116.80(17)
C6 Ru1 Cl2 Ru2 -117.51(18)
C3 Ru1 Cl2 Ru2 161.87(7)
C2 Ru1 Cl2 Ru2 -159.32(6)
C1 Ru1 Cl2 Ru2 -129.50(7)
Cl3 Ru1 Cl2 Ru2 -40.409(19)
Cl1 Ru1 Cl2 Ru2 41.733(19)
C25 Ru2 Cl2 Ru1 -116.04(15)
C23 Ru2 Cl2 Ru1 -164.20(7)
C26 Ru2 Cl2 Ru1 118.3(2)
C24 Ru2 Cl2 Ru1 -132.30(7)
C22 Ru2 Cl2 Ru1 157.05(7)
C21 Ru2 Cl2 Ru1 128.10(8)
Cl3 Ru2 Cl2 Ru1 40.409(19)
Cl1 Ru2 Cl2 Ru1 -41.716(19)
C4 Ru1 C1 C2 66.29(14)
C5 Ru1 C1 C2 104.32(15)
C6 Ru1 C1 C2 133.0(2)
C3 Ru1 C1 C2 29.37(14)
Cl3 Ru1 C1 C2 -135.05(13)
Cl1 Ru1 C1 C2 149.49(14)
Cl2 Ru1 C1 C2 -53.67(15)
C4 Ru1 C1 C6 -66.71(14)
C5 Ru1 C1 C6 -28.68(13)
C3 Ru1 C1 C6 -103.63(15)
C2 Ru1 C1 C6 -133.0(2)
Cl3 Ru1 C1 C6 91.95(13)
Cl1 Ru1 C1 C6 16.5(2)
Cl2 Ru1 C1 C6 173.34(11)
C4 Ru1 C1 C7 -178.5(2)
C5 Ru1 C1 C7 -140.5(2)
C6 Ru1 C1 C7 -111.8(3)
C3 Ru1 C1 C7 144.6(2)
C2 Ru1 C1 C7 115.2(3)
Cl3 Ru1 C1 C7 -19.9(2)
Cl1 Ru1 C1 C7 -95.3(3)
Cl2 Ru1 C1 C7 61.5(2)
C6 C1 C2 C3 -0.3(3)
C7 C1 C2 C3 -177.3(2)
Ru1 C1 C2 C3 -53.0(2)
C6 C1 C2 C8 177.3(2)
C7 C1 C2 C8 0.3(4)
Ru1 C1 C2 C8 124.6(2)
C6 C1 C2 Ru1 52.7(2)
C7 C1 C2 Ru1 -124.3(2)
C4 Ru1 C2 C1 -104.29(15)
C5 Ru1 C2 C1 -66.36(15)
C6 Ru1 C2 C1 -29.30(14)
C3 Ru1 C2 C1 -132.8(2)
Cl3 Ru1 C2 C1 53.98(15)
Cl1 Ru1 C2 C1 -147.94(15)
Cl2 Ru1 C2 C1 136.28(13)
C4 Ru1 C2 C3 28.48(14)
C5 Ru1 C2 C3 66.42(14)
C6 Ru1 C2 C3 103.47(15)
C1 Ru1 C2 C3 132.8(2)
Cl3 Ru1 C2 C3 -173.25(11)
Cl1 Ru1 C2 C3 -15.2(3)
Cl2 Ru1 C2 C3 -90.95(13)
C4 Ru1 C2 C8 139.9(2)
C5 Ru1 C2 C8 177.8(2)
C6 Ru1 C2 C8 -145.1(2)
C3 Ru1 C2 C8 111.4(3)
C1 Ru1 C2 C8 -115.8(3)
Cl3 Ru1 C2 C8 -61.9(2)
Cl1 Ru1 C2 C8 96.2(3)
Cl2 Ru1 C2 C8 20.4(2)
C1 C2 C3 C4 0.6(3)
C8 C2 C3 C4 -177.1(2)
Ru1 C2 C3 C4 -52.7(2)
C1 C2 C3 C9 177.6(2)
C8 C2 C3 C9 -0.1(3)
Ru1 C2 C3 C9 124.3(2)
C1 C2 C3 Ru1 53.2(2)
C8 C2 C3 Ru1 -124.4(2)
C5 Ru1 C3 C4 29.47(14)
C6 Ru1 C3 C4 66.72(15)
C2 Ru1 C3 C4 133.5(2)
C1 Ru1 C3 C4 104.62(16)
Cl3 Ru1 C3 C4 148.97(15)
Cl1 Ru1 C3 C4 -52.89(15)
Cl2 Ru1 C3 C4 -133.66(13)
C4 Ru1 C3 C2 -133.5(2)
C5 Ru1 C3 C2 -104.00(15)
C6 Ru1 C3 C2 -66.75(14)
C1 Ru1 C3 C2 -28.85(14)
Cl3 Ru1 C3 C2 15.5(3)
Cl1 Ru1 C3 C2 173.64(11)
Cl2 Ru1 C3 C2 92.87(13)
C4 Ru1 C3 C9 114.4(3)
C5 Ru1 C3 C9 143.9(3)
C6 Ru1 C3 C9 -178.9(2)
C2 Ru1 C3 C9 -112.1(3)
C1 Ru1 C3 C9 -141.0(3)
Cl3 Ru1 C3 C9 -96.6(3)
Cl1 Ru1 C3 C9 61.5(2)
Cl2 Ru1 C3 C9 -19.2(2)
C2 C3 C4 C5 -0.5(3)
C9 C3 C4 C5 -177.4(2)
Ru1 C3 C4 C5 -53.1(2)
C2 C3 C4 C10 176.7(2)
C9 C3 C4 C10 -0.3(4)
Ru1 C3 C4 C10 124.1(2)
C2 C3 C4 Ru1 52.6(2)
C9 C3 C4 Ru1 -124.4(2)
C5 Ru1 C4 C3 -132.8(2)
C6 Ru1 C4 C3 -103.75(16)
C2 Ru1 C4 C3 -28.95(14)
C1 Ru1 C4 C3 -65.87(15)
Cl3 Ru1 C4 C3 -147.43(16)
Cl1 Ru1 C4 C3 136.43(13)
Cl2 Ru1 C4 C3 55.91(15)
C6 Ru1 C4 C5 29.03(14)
C3 Ru1 C4 C5 132.8(2)
C2 Ru1 C4 C5 103.83(16)
C1 Ru1 C4 C5 66.91(15)
Cl3 Ru1 C4 C5 -14.7(3)
Cl1 Ru1 C4 C5 -90.79(14)
Cl2 Ru1 C4 C5 -171.31(12)
C5 Ru1 C4 C10 112.5(3)
C6 Ru1 C4 C10 141.6(2)
C3 Ru1 C4 C10 -114.7(3)
C2 Ru1 C4 C10 -143.6(2)
C1 Ru1 C4 C10 179.5(2)
Cl3 Ru1 C4 C10 97.9(3)
Cl1 Ru1 C4 C10 21.8(2)
Cl2 Ru1 C4 C10 -58.8(2)
C3 C4 C5 C6 0.1(3)
C10 C4 C5 C6 -177.1(2)
Ru1 C4 C5 C6 -53.21(19)
C3 C4 C5 C11 176.6(2)
C10 C4 C5 C11 -0.6(3)
Ru1 C4 C5 C11 123.3(2)
C3 C4 C5 Ru1 53.3(2)
C10 C4 C5 Ru1 -123.9(2)
C4 Ru1 C5 C6 132.6(2)
C3 Ru1 C5 C6 103.72(15)
C2 Ru1 C5 C6 66.04(14)
C1 Ru1 C5 C6 29.14(14)
Cl3 Ru1 C5 C6 -53.60(15)
Cl1 Ru1 C5 C6 -135.14(13)
Cl2 Ru1 C5 C6 152.61(15)
C6 Ru1 C5 C4 -132.6(2)
C3 Ru1 C5 C4 -28.83(14)
C2 Ru1 C5 C4 -66.51(15)
C1 Ru1 C5 C4 -103.42(16)
Cl3 Ru1 C5 C4 173.84(12)
Cl1 Ru1 C5 C4 92.30(14)
Cl2 Ru1 C5 C4 20.0(3)
C4 Ru1 C5 C11 -113.6(3)
C6 Ru1 C5 C11 113.8(3)
C3 Ru1 C5 C11 -142.5(2)
C2 Ru1 C5 C11 179.8(2)
C1 Ru1 C5 C11 142.9(2)
Cl3 Ru1 C5 C11 60.2(2)
Cl1 Ru1 C5 C11 -21.3(2)
Cl2 Ru1 C5 C11 -93.6(3)
C4 C5 C6 C1 0.2(3)
C11 C5 C6 C1 -176.3(2)
Ru1 C5 C6 C1 -52.80(19)
C4 C5 C6 C12 177.5(2)
C11 C5 C6 C12 1.0(3)
Ru1 C5 C6 C12 124.5(2)
C4 C5 C6 Ru1 52.98(19)
C11 C5 C6 Ru1 -123.5(2)
C2 C1 C6 C5 -0.1(3)
C7 C1 C6 C5 177.0(2)
Ru1 C1 C6 C5 52.9(2)
C2 C1 C6 C12 -177.4(2)
C7 C1 C6 C12 -0.3(3)
Ru1 C1 C6 C12 -124.4(2)
C2 C1 C6 Ru1 -52.9(2)
C7 C1 C6 Ru1 124.1(2)
C4 Ru1 C6 C5 -29.58(14)
C3 Ru1 C6 C5 -66.69(14)
C2 Ru1 C6 C5 -104.51(15)
C1 Ru1 C6 C5 -133.2(2)
Cl3 Ru1 C6 C5 135.69(13)
Cl1 Ru1 C6 C5 53.93(15)
Cl2 Ru1 C6 C5 -149.66(15)
C4 Ru1 C6 C1 103.63(15)
C5 Ru1 C6 C1 133.2(2)
C3 Ru1 C6 C1 66.51(14)
C2 Ru1 C6 C1 28.70(13)
Cl3 Ru1 C6 C1 -91.10(13)
Cl1 Ru1 C6 C1 -172.86(11)
Cl2 Ru1 C6 C1 -16.5(3)
C4 Ru1 C6 C12 -142.8(3)
C5 Ru1 C6 C12 -113.2(3)
C3 Ru1 C6 C12 -179.9(2)
C2 Ru1 C6 C12 142.3(2)
C1 Ru1 C6 C12 113.6(3)
Cl3 Ru1 C6 C12 22.5(2)
Cl1 Ru1 C6 C12 -59.3(2)
Cl2 Ru1 C6 C12 97.1(3)
C25 Ru2 C21 C22 -104.19(16)
C23 Ru2 C21 C22 -29.11(14)
C26 Ru2 C21 C22 -133.2(2)
C24 Ru2 C21 C22 -66.48(15)
Cl3 Ru2 C21 C22 132.09(14)
Cl1 Ru2 C21 C22 -152.49(13)
Cl2 Ru2 C21 C22 51.49(16)
C25 Ru2 C21 C26 29.01(14)
C23 Ru2 C21 C26 104.09(16)
C24 Ru2 C21 C26 66.72(15)
C22 Ru2 C21 C26 133.2(2)
Cl3 Ru2 C21 C26 -94.71(13)
Cl1 Ru2 C21 C26 -19.3(2)
Cl2 Ru2 C21 C26 -175.31(11)
C25 Ru2 C21 C27 141.2(2)
C23 Ru2 C21 C27 -143.7(2)
C26 Ru2 C21 C27 112.2(3)
C24 Ru2 C21 C27 178.9(2)
C22 Ru2 C21 C27 -114.6(3)
Cl3 Ru2 C21 C27 17.5(2)
Cl1 Ru2 C21 C27 92.9(3)
Cl2 Ru2 C21 C27 -63.1(2)
C26 C21 C22 C23 0.0(3)
C27 C21 C22 C23 177.3(2)
Ru2 C21 C22 C23 52.19(19)
C26 C21 C22 C28 -177.5(2)
C27 C21 C22 C28 -0.3(3)
Ru2 C21 C22 C28 -125.4(2)
C26 C21 C22 Ru2 -52.16(19)
C27 C21 C22 Ru2 125.1(2)
C25 Ru2 C22 C21 66.21(15)
C23 Ru2 C22 C21 133.3(2)
C26 Ru2 C22 C21 29.06(14)
C24 Ru2 C22 C21 104.06(16)
Cl3 Ru2 C22 C21 -56.53(15)
Cl1 Ru2 C22 C21 142.25(17)
Cl2 Ru2 C22 C21 -139.35(13)
C25 Ru2 C22 C23 -67.07(14)
C26 Ru2 C22 C23 -104.21(15)
C24 Ru2 C22 C23 -29.21(13)
C21 Ru2 C22 C23 -133.3(2)
Cl3 Ru2 C22 C23 170.19(11)
Cl1 Ru2 C22 C23 9.0(3)
Cl2 Ru2 C22 C23 87.38(13)
C25 Ru2 C22 C28 -179.0(2)
C23 Ru2 C22 C28 -111.9(3)
C26 Ru2 C22 C28 143.9(2)
C24 Ru2 C22 C28 -141.1(2)
C21 Ru2 C22 C28 114.8(3)
Cl3 Ru2 C22 C28 58.3(2)
Cl1 Ru2 C22 C28 -103.0(3)
Cl2 Ru2 C22 C28 -24.5(2)
C21 C22 C23 C24 1.2(3)
C28 C22 C23 C24 178.8(2)
Ru2 C22 C23 C24 53.92(19)
C21 C22 C23 C29 -176.3(2)
C28 C22 C23 C29 1.3(3)
Ru2 C22 C23 C29 -123.5(2)
C21 C22 C23 Ru2 -52.75(19)
C28 C22 C23 Ru2 124.8(2)
C25 Ru2 C23 C24 -29.30(14)
C26 Ru2 C23 C24 -66.40(14)
C22 Ru2 C23 C24 -132.5(2)
C21 Ru2 C23 C24 -103.94(15)
Cl3 Ru2 C23 C24 -153.40(13)
Cl1 Ru2 C23 C24 50.96(15)
Cl2 Ru2 C23 C24 130.80(13)
C25 Ru2 C23 C22 103.17(15)
C26 Ru2 C23 C22 66.07(14)
C24 Ru2 C23 C22 132.5(2)
C21 Ru2 C23 C22 28.52(13)
Cl3 Ru2 C23 C22 -20.9(2)
Cl1 Ru2 C23 C22 -176.57(11)
Cl2 Ru2 C23 C22 -96.73(13)
C25 Ru2 C23 C29 -144.6(2)
C26 Ru2 C23 C29 178.4(2)
C24 Ru2 C23 C29 -115.2(3)
C22 Ru2 C23 C29 112.3(3)
C21 Ru2 C23 C29 140.8(2)
Cl3 Ru2 C23 C29 91.4(2)
Cl1 Ru2 C23 C29 -64.3(2)
Cl2 Ru2 C23 C29 15.6(2)
C22 C23 C24 C25 -1.5(3)
C29 C23 C24 C25 175.8(2)
Ru2 C23 C24 C25 52.4(2)
C22 C23 C24 C30 -178.1(2)
C29 C23 C24 C30 -0.7(4)
Ru2 C23 C24 C30 -124.1(2)
C22 C23 C24 Ru2 -53.94(19)
C29 C23 C24 Ru2 123.4(2)
C25 Ru2 C24 C23 132.8(2)
C26 Ru2 C24 C23 104.08(15)
C22 Ru2 C24 C23 29.50(13)
C21 Ru2 C24 C23 66.43(14)
Cl3 Ru2 C24 C23 144.33(17)
Cl1 Ru2 C24 C23 -138.95(12)
Cl2 Ru2 C24 C23 -58.30(14)
C23 Ru2 C24 C25 -132.8(2)
C26 Ru2 C24 C25 -28.67(14)
C22 Ru2 C24 C25 -103.26(15)
C21 Ru2 C24 C25 -66.33(14)
Cl3 Ru2 C24 C25 11.6(3)
Cl1 Ru2 C24 C25 88.30(13)
Cl2 Ru2 C24 C25 168.94(11)
C25 Ru2 C24 C30 -112.8(3)
C23 Ru2 C24 C30 114.5(3)
C26 Ru2 C24 C30 -141.4(2)
C22 Ru2 C24 C30 144.0(2)
C21 Ru2 C24 C30 -179.1(2)
Cl3 Ru2 C24 C30 -101.2(3)
Cl1 Ru2 C24 C30 -24.5(2)
Cl2 Ru2 C24 C30 56.2(2)
C23 C24 C25 C26 0.7(3)
C30 C24 C25 C26 177.3(2)
Ru2 C24 C25 C26 53.2(2)
C23 C24 C25 C31 -177.0(2)
C30 C24 C25 C31 -0.4(4)
Ru2 C24 C25 C31 -124.5(2)
C23 C24 C25 Ru2 -52.5(2)
C30 C24 C25 Ru2 124.1(2)
C23 Ru2 C25 C26 -104.17(15)
C24 Ru2 C25 C26 -133.2(2)
C22 Ru2 C25 C26 -66.25(14)
C21 Ru2 C25 C26 -29.33(14)
Cl3 Ru2 C25 C26 51.22(15)
Cl1 Ru2 C25 C26 132.03(13)
Cl2 Ru2 C25 C26 -156.68(13)
C23 Ru2 C25 C24 29.06(13)
C26 Ru2 C25 C24 133.2(2)
C22 Ru2 C25 C24 66.98(14)
C21 Ru2 C25 C24 103.90(15)
Cl3 Ru2 C25 C24 -175.55(11)
Cl1 Ru2 C25 C24 -94.75(13)
Cl2 Ru2 C25 C24 -23.4(2)
C23 Ru2 C25 C31 142.7(2)
C26 Ru2 C25 C31 -113.1(3)
C24 Ru2 C25 C31 113.7(3)
C22 Ru2 C25 C31 -179.4(2)
C21 Ru2 C25 C31 -142.4(2)
Cl3 Ru2 C25 C31 -61.9(2)
Cl1 Ru2 C25 C31 18.9(2)
Cl2 Ru2 C25 C31 90.2(3)
C24 C25 C26 C21 0.5(3)
C31 C25 C26 C21 178.2(2)
Ru2 C25 C26 C21 53.7(2)
C24 C25 C26 C32 -177.1(2)
C31 C25 C26 C32 0.6(3)
Ru2 C25 C26 C32 -123.9(2)
C24 C25 C26 Ru2 -53.2(2)
C31 C25 C26 Ru2 124.5(2)
C22 C21 C26 C25 -0.8(3)
C27 C21 C26 C25 -178.1(2)
Ru2 C21 C26 C25 -53.4(2)
C22 C21 C26 C32 176.8(2)
C27 C21 C26 C32 -0.5(3)
Ru2 C21 C26 C32 124.2(2)
C22 C21 C26 Ru2 52.55(19)
C27 C21 C26 Ru2 -124.7(2)
C23 Ru2 C26 C25 66.39(15)
C24 Ru2 C26 C25 29.07(14)
C22 Ru2 C26 C25 104.08(15)
C21 Ru2 C26 C25 132.7(2)
Cl3 Ru2 C26 C25 -138.75(13)
Cl1 Ru2 C26 C25 -56.45(15)
Cl2 Ru2 C26 C25 145.66(19)
C25 Ru2 C26 C21 -132.7(2)
C23 Ru2 C26 C21 -66.28(15)
C24 Ru2 C26 C21 -103.61(15)
C22 Ru2 C26 C21 -28.60(14)
Cl3 Ru2 C26 C21 88.57(13)
Cl1 Ru2 C26 C21 170.87(12)
Cl2 Ru2 C26 C21 13.0(3)
C25 Ru2 C26 C32 113.2(3)
C23 Ru2 C26 C32 179.6(2)
C24 Ru2 C26 C32 142.2(3)
C22 Ru2 C26 C32 -142.8(3)
C21 Ru2 C26 C32 -114.2(3)
Cl3 Ru2 C26 C32 -25.6(2)
Cl1 Ru2 C26 C32 56.7(2)
Cl2 Ru2 C26 C32 -101.2(3)
